data_7208981
loop_
_publ_author_name
'Fu, Ruibiao'
'Hu, Shengmin'
'Wu, Xintao'

_publ_section_title
;
 Syntheses, crystal structures, thermal stability, magnetism and
 luminescence of four new metal phosphonates
;
_journal_issue 4
_journal_name_full CrystEngComm
_journal_page_first 802
_journal_paper_doi 10.1039/c2ce26368h
_journal_volume 15
_journal_year 2013
_chemical_formula_sum 'C54 H104 Cd7 N12 O50 P6'
_chemical_formula_weight 2694.11
_chemical_name_systematic
;
?
;
_space_group_IT_number 148
_symmetry_cell_setting rhombohedral
_symmetry_space_group_name_Hall '-R 3'
_symmetry_space_group_name_H-M 'R -3 :H'
_atom_sites_solution_hydrogens geom
_atom_sites_solution_primary direct
_atom_sites_solution_secondary difmap
_audit_creation_method SHELXL-97
_cell_angle_alpha 90.00
_cell_angle_beta 90.00
_cell_angle_gamma 120.00
_cell_formula_units_Z 3
_cell_length_a 22.891(2)
_cell_length_b 22.891(2)
_cell_length_c 13.1165(11)
_cell_measurement_reflns_used 4647
_cell_measurement_temperature 293(2)
_cell_measurement_theta_max 27.4934
_cell_measurement_theta_min 3.1311
_cell_volume 5952.2(9)
_computing_cell_refinement 'Bruker XSCANS'
_computing_data_collection 'Bruker XSCANS'
_computing_data_reduction 'Bruker SHELXTL'
_computing_molecular_graphics 'Bruker SHELXTL'
_computing_publication_material 'Bruker SHELXTL'
_computing_structure_refinement 'SHELXL-97 (Sheldrick, 1997)'
_computing_structure_solution 'SHELXS-97 (Sheldrick, 1990)'
_diffrn_ambient_temperature 293(2)
_diffrn_measured_fraction_theta_full 0.998
_diffrn_measured_fraction_theta_max 0.998
_diffrn_measurement_device_type 'Bruker P4'
_diffrn_measurement_method '\w scans'
_diffrn_radiation_monochromator graphite
_diffrn_radiation_source 'fine-focus sealed tube'
_diffrn_radiation_type MoK\a
_diffrn_radiation_wavelength 0.71073
_diffrn_reflns_av_R_equivalents 0.0427
_diffrn_reflns_av_sigmaI/netI 0.0314
_diffrn_reflns_limit_h_max 27
_diffrn_reflns_limit_h_min -29
_diffrn_reflns_limit_k_max 29
_diffrn_reflns_limit_k_min -29
_diffrn_reflns_limit_l_max 16
_diffrn_reflns_limit_l_min -17
_diffrn_reflns_number 15274
_diffrn_reflns_theta_full 27.46
_diffrn_reflns_theta_max 27.46
_diffrn_reflns_theta_min 3.08
_exptl_absorpt_coefficient_mu 2.080
_exptl_absorpt_correction_T_max 1.0000
_exptl_absorpt_correction_T_min 0.8683
_exptl_absorpt_correction_type multi-scan
_exptl_crystal_colour colorless
_exptl_crystal_density_diffrn 2.255
_exptl_crystal_density_method 'not measured'
_exptl_crystal_description prism
_exptl_crystal_F_000 4014
_exptl_crystal_size_max 0.2000
_exptl_crystal_size_mid 0.2000
_exptl_crystal_size_min 0.1000
_refine_diff_density_max 2.007
_refine_diff_density_min -1.080
_refine_diff_density_rms 0.157
_refine_ls_extinction_method none
_refine_ls_goodness_of_fit_ref 1.148
_refine_ls_hydrogen_treatment constr
_refine_ls_matrix_type full
_refine_ls_number_parameters 195
_refine_ls_number_reflns 3027
_refine_ls_number_restraints 0
_refine_ls_restrained_S_all 1.148
_refine_ls_R_factor_all 0.0497
_refine_ls_R_factor_gt 0.0443
_refine_ls_shift/su_max 0.000
_refine_ls_shift/su_mean 0.000
_refine_ls_structure_factor_coef Fsqd
_refine_ls_weighting_details 'calc w=1/[\s^2^(Fo^2^)+(0.0505P)^2^+61.7094P] where P=(Fo^2^+2Fc^2^)/3'
_refine_ls_weighting_scheme calc
_refine_ls_wR_factor_gt 0.1088
_refine_ls_wR_factor_ref 0.1123
_reflns_number_gt 2766
_reflns_number_total 3027
_reflns_threshold_expression >2sigma(I)
_cod_data_source_file c2ce26368h.txt
_cod_data_source_block f1
_cod_depositor_comments
;
The following automatic conversions were performed:

'_symmetry_cell_setting' value 'Rhombohedral' changed to
'rhombohedral' according to
/home/saulius/struct/CIF-dictionaries/cif_core.dic dictionary named
'cif_core.dic' version 2.4.2 from
2011-04-26.

'_exptl_absorpt_correction_type' value 'Multi-scan'
changed to 'multi-scan' according to
/home/saulius/struct/CIF-dictionaries/cif_core.dic dictionary named
'cif_core.dic' version 2.4.2 from 2011-04-26.

Automatic conversion script
Id: cif_fix_values 1891 2012-01-12 08:04:46Z andrius 
;
_cod_original_sg_symbol_H-M R-3
_cod_database_code 7208981

loop_
_symmetry_equiv_pos_as_xyz
'x, y, z'
'-y, x-y, z'
'-x+y, -x, z'
'x+2/3, y+1/3, z+1/3'
'-y+2/3, x-y+1/3, z+1/3'
'-x+y+2/3, -x+1/3, z+1/3'
'x+1/3, y+2/3, z+2/3'
'-y+1/3, x-y+2/3, z+2/3'
'-x+y+1/3, -x+2/3, z+2/3'
'-x, -y, -z'
'y, -x+y, -z'
'x-y, x, -z'
'-x+2/3, -y+1/3, -z+1/3'
'y+2/3, -x+y+1/3, -z+1/3'
'x-y+2/3, x+1/3, -z+1/3'
'-x+1/3, -y+2/3, -z+2/3'
'y+1/3, -x+y+2/3, -z+2/3'
'x-y+1/3, x+2/3, -z+2/3'

loop_
_atom_site_label
_atom_site_type_symbol
_atom_site_fract_x
_atom_site_fract_y
_atom_site_fract_z
_atom_site_U_iso_or_equiv
_atom_site_adp_type
_atom_site_occupancy
_atom_site_symmetry_multiplicity
_atom_site_calc_flag
_atom_site_refinement_flags
Cd1 Cd 0.054643(16) -0.121987(16) 0.13530(3) 0.02249(13) Uani 1 1 d .
Cd2 Cd 0.0000 0.0000 0.0000 0.01679(18) Uani 1 6 d S
P1 P 0.15010(6) 0.04401(6) 0.11891(10) 0.0212(3) Uani 1 1 d .
O1 O 0.07808(17) -0.01186(16) 0.0954(3) 0.0260(8) Uani 1 1 d .
O2 O 0.1495(2) 0.1011(2) 0.1765(4) 0.0460(12) Uani 1 1 d .
O3 O 0.1971(2) 0.0660(2) 0.0291(3) 0.0413(10) Uani 1 1 d .
O4 O 0.0621(2) -0.1129(3) 0.3188(4) 0.0512(13) Uani 1 1 d .
O5 O 0.1224(2) -0.1173(2) 0.4476(3) 0.0460(11) Uani 1 1 d .
O6 O 0.36328(12) 0.62981(12) 0.09290(18) 0.0032(5) Uani 1 1 d .
O7 O 0.32115(17) 0.58524(18) 0.0097(3) 0.0247(7) Uani 1 1 d .
O8 O 0.2709(3) 0.5300(3) 0.0830(5) 0.0743(17) Uani 1 1 d .
O9 O 0.3333 0.6667 -0.0543(6) 0.066(3) Uani 1 3 d S
N1 N 0.16996(19) -0.05953(19) 0.1900(3) 0.0198(8) Uani 1 1 d .
N2 N 0.4295(2) 0.0696(2) 0.1687(4) 0.0328(10) Uani 1 1 d .
C1 C 0.1810(2) 0.0086(2) 0.2131(4) 0.0229(10) Uani 1 1 d .
H2 H 0.2290 0.0390 0.2217 0.027 Uiso 1 1 calc R
H1 H 0.1595 0.0066 0.2777 0.027 Uiso 1 1 calc R
C2 C 0.1147(3) -0.1085(3) 0.3569(4) 0.0294(11) Uani 1 1 d .
C3 C 0.1734(2) -0.0921(3) 0.2853(4) 0.0263(10) Uani 1 1 d .
H4 H 0.2155 -0.0624 0.3200 0.032 Uiso 1 1 calc R
H3 H 0.1734 -0.1334 0.2687 0.032 Uiso 1 1 calc R
C4 C 0.2165(2) -0.0597(2) 0.1104(4) 0.0231(10) Uani 1 1 d .
H5 H 0.2062 -0.0456 0.0464 0.028 Uiso 1 1 calc R
H6 H 0.2070 -0.1057 0.1016 0.028 Uiso 1 1 calc R
C5 C 0.2910(2) -0.0155(2) 0.1314(4) 0.0243(10) Uani 1 1 d .
C6 C 0.3300(3) -0.0397(3) 0.1749(4) 0.0301(11) Uani 1 1 d .
H7 H 0.3106 -0.0850 0.1921 0.036 Uiso 1 1 calc R
C7 C 0.3983(3) 0.0042(3) 0.1927(5) 0.0323(12) Uani 1 1 d .
H8 H 0.4234 -0.0129 0.2229 0.039 Uiso 1 1 calc R
C8 C 0.3234(3) 0.0524(3) 0.1072(5) 0.0346(13) Uani 1 1 d .
H9 H 0.2992 0.0709 0.0781 0.042 Uiso 1 1 calc R
C9 C 0.3914(3) 0.0927(3) 0.1261(6) 0.0422(15) Uani 1 1 d .
H10 H 0.4120 0.1381 0.1087 0.051 Uiso 1 1 calc R

loop_
_atom_site_aniso_label
_atom_site_aniso_U_11
_atom_site_aniso_U_22
_atom_site_aniso_U_33
_atom_site_aniso_U_23
_atom_site_aniso_U_13
_atom_site_aniso_U_12
Cd1 0.01575(18) 0.01692(18) 0.0338(2) 0.00099(13) -0.00268(13) 0.00739(13)
Cd2 0.0135(2) 0.0135(2) 0.0233(4) 0.000 0.000 0.00677(11)
P1 0.0170(5) 0.0138(5) 0.0324(7) -0.0006(5) -0.0055(5) 0.0075(4)
O1 0.0207(16) 0.0175(16) 0.038(2) 0.0038(14) -0.0080(14) 0.0083(13)
O2 0.049(3) 0.027(2) 0.074(3) -0.020(2) -0.027(2) 0.0280(19)
O3 0.027(2) 0.056(3) 0.038(2) 0.021(2) 0.0004(17) 0.0183(19)
O4 0.032(2) 0.088(4) 0.041(3) 0.022(2) 0.0081(18) 0.035(2)
O5 0.055(3) 0.064(3) 0.028(2) 0.008(2) -0.0012(19) 0.037(2)
O6 0.0032(11) 0.0022(10) 0.0036(12) -0.0018(9) -0.0018(9) 0.0010(9)
O7 0.0239(17) 0.0304(18) 0.0239(18) -0.0078(14) -0.0043(14) 0.0166(15)
O8 0.082(4) 0.064(4) 0.068(4) 0.014(3) 0.004(3) 0.030(3)
O9 0.082(4) 0.082(4) 0.033(5) 0.000 0.000 0.041(2)
N1 0.0192(18) 0.0178(18) 0.025(2) 0.0021(15) -0.0014(15) 0.0110(15)
N2 0.018(2) 0.029(2) 0.049(3) -0.005(2) -0.0035(19) 0.0104(18)
C1 0.023(2) 0.022(2) 0.028(3) -0.0054(19) -0.0055(19) 0.0139(19)
C2 0.032(3) 0.027(3) 0.031(3) 0.002(2) -0.001(2) 0.016(2)
C3 0.025(2) 0.031(3) 0.031(3) 0.005(2) -0.005(2) 0.019(2)
C4 0.016(2) 0.025(2) 0.028(3) 0.0006(19) -0.0001(18) 0.0103(19)
C5 0.018(2) 0.025(2) 0.029(3) -0.0014(19) 0.0006(19) 0.0096(19)
C6 0.023(2) 0.024(2) 0.045(3) -0.004(2) -0.002(2) 0.014(2)
C7 0.025(3) 0.030(3) 0.046(3) -0.003(2) -0.004(2) 0.017(2)
C8 0.020(2) 0.025(3) 0.054(4) 0.009(2) -0.004(2) 0.008(2)
C9 0.023(3) 0.027(3) 0.070(4) 0.006(3) -0.008(3) 0.007(2)

loop_
_atom_type_symbol
_atom_type_description
_atom_type_scat_dispersion_real
_atom_type_scat_dispersion_imag
_atom_type_scat_source
C C 0.0033 0.0016 'International Tables Vol C Tables 4.2.6.8 and 6.1.1.4'
H H 0.0000 0.0000 'International Tables Vol C Tables 4.2.6.8 and 6.1.1.4'
Cd Cd -0.8075 1.2024 'International Tables Vol C Tables 4.2.6.8 and 6.1.1.4'
N N 0.0061 0.0033 'International Tables Vol C Tables 4.2.6.8 and 6.1.1.4'
O O 0.0106 0.0060 'International Tables Vol C Tables 4.2.6.8 and 6.1.1.4'
P P 0.1023 0.0942 'International Tables Vol C Tables 4.2.6.8 and 6.1.1.4'

loop_
_geom_angle_atom_site_label_1
_geom_angle_atom_site_label_2
_geom_angle_atom_site_label_3
_geom_angle
_geom_angle_site_symmetry_1
_geom_angle_site_symmetry_3
O2 Cd1 O3 112.22(18) 3 11
O2 Cd1 O1 89.91(14) 3 .
O3 Cd1 O1 84.78(14) 11 .
O2 Cd1 N1 143.70(17) 3 .
O3 Cd1 N1 101.73(15) 11 .
O1 Cd1 N1 80.50(12) . .
O2 Cd1 N2 89.23(16) 3 15_445
O3 Cd1 N2 91.87(16) 11 15_445
O1 Cd1 N2 175.94(14) . 15_445
N1 Cd1 N2 102.48(14) . 15_445
O2 Cd1 O4 78.30(16) 3 .
O3 Cd1 O4 168.88(14) 11 .
O1 Cd1 O4 99.21(16) . .
N1 Cd1 O4 68.98(14) . .
N2 Cd1 O4 84.50(18) 15_445 .
O1 Cd2 O1 180.0(2) 10 .
O1 Cd2 O1 86.65(13) 10 2
O1 Cd2 O1 93.35(13) . 2
O1 Cd2 O1 86.65(13) 10 3
O1 Cd2 O1 93.35(13) . 3
O1 Cd2 O1 93.35(13) 2 3
O1 Cd2 O1 93.35(13) 10 12
O1 Cd2 O1 86.65(13) . 12
O1 Cd2 O1 86.65(13) 2 12
O1 Cd2 O1 180.0(2) 3 12
O1 Cd2 O1 93.35(13) 10 11
O1 Cd2 O1 86.65(13) . 11
O1 Cd2 O1 180.0(2) 2 11
O1 Cd2 O1 86.65(13) 3 11
O1 Cd2 O1 93.35(13) 12 11
O3 P1 O2 114.6(3) . .
O3 P1 O1 114.4(2) . .
O2 P1 O1 110.5(2) . .
O3 P1 C1 108.2(2) . .
O2 P1 C1 102.8(2) . .
O1 P1 C1 105.2(2) . .
P1 O1 Cd2 125.84(18) . .
P1 O1 Cd1 115.03(17) . .
Cd2 O1 Cd1 118.08(14) . .
P1 O2 Cd1 133.6(3) . 2
P1 O3 Cd1 131.0(2) . 12
C2 O4 Cd1 115.1(4) . .
O6 O7 O8 93.9(3) . .
C3 N1 C1 109.5(4) . .
C3 N1 C4 111.9(4) . .
C1 N1 C4 113.6(4) . .
C3 N1 Cd1 105.8(3) . .
C1 N1 Cd1 104.3(3) . .
C4 N1 Cd1 111.3(3) . .
C7 N2 C9 116.8(5) . .
C7 N2 Cd1 129.8(4) . 14
C9 N2 Cd1 113.3(4) . 14
N1 C1 P1 115.7(3) . .
O5 C2 O4 125.3(5) . .
O5 C2 C3 116.9(5) . .
O4 C2 C3 117.8(5) . .
N1 C3 C2 112.4(4) . .
N1 C4 C5 116.0(4) . .
C8 C5 C6 116.9(5) . .
C8 C5 C4 120.2(4) . .
C6 C5 C4 122.9(4) . .
C5 C6 C7 119.8(5) . .
N2 C7 C6 123.2(5) . .
C9 C8 C5 120.2(5) . .
N2 C9 C8 123.2(5) . .

loop_
_geom_bond_atom_site_label_1
_geom_bond_atom_site_label_2
_geom_bond_distance
_geom_bond_site_symmetry_2
Cd1 O2 2.183(4) 3
Cd1 O3 2.194(4) 11
Cd1 O1 2.359(3) .
Cd1 N1 2.399(4) .
Cd1 N2 2.412(4) 15_445
Cd1 O4 2.415(5) .
Cd2 O1 2.306(3) 10
Cd2 O1 2.306(3) .
Cd2 O1 2.306(3) 2
Cd2 O1 2.306(3) 3
Cd2 O1 2.306(3) 12
Cd2 O1 2.306(3) 11
P1 O3 1.502(4) .
P1 O2 1.516(4) .
P1 O1 1.530(3) .
P1 C1 1.806(5) .
O2 Cd1 2.183(4) 2
O3 Cd1 2.194(4) 12
O4 C2 1.261(7) .
O5 C2 1.234(7) .
O6 O7 1.475(4) .
O7 O8 1.547(7) .
N1 C3 1.478(6) .
N1 C1 1.480(6) .
N1 C4 1.492(6) .
N2 C7 1.335(7) .
N2 C9 1.347(7) .
N2 Cd1 2.412(4) 14
C2 C3 1.524(7) .
C4 C5 1.511(6) .
C5 C8 1.383(7) .
C5 C6 1.388(7) .
C6 C7 1.393(7) .
C8 C9 1.379(7) .
